data_7059517
loop_
_publ_author_name
'Lin, Wenhua'
'Zhang, Liping'
'Suo, Hongyi'
'Vignesh, Arumugam'
'Yousuf, Nighat'
'Hao, Xiang'
'Sun, Wen-Hua'

_publ_section_title
;
 Synthesis of characteristic polyisoprenes using rationally designed
 iminopyridyl metal (Fe and Co) precatalysts: investigation of
 co-catalysts and steric influence on their catalytic activity
;
_journal_issue 19
_journal_name_full 'New Journal of Chemistry'
_journal_page_first 8076
_journal_page_last 8084
_journal_paper_doi 10.1039/D0NJ00942C
_journal_volume 44
_journal_year 2020
_chemical_formula_moiety '2(C25 H22 Cl2 Co N2)'
_chemical_formula_sum 'C50 H0.5 Cl4 Co2 N4'
_chemical_formula_weight 916.70
_space_group_crystal_system triclinic
_space_group_IT_number 2
_space_group_name_Hall '-P 1'
_space_group_name_H-M_alt 'P -1'
_atom_sites_solution_hydrogens geom
_atom_sites_solution_primary iterative
_audit_creation_date 2019-04-15
_audit_creation_method
;
Olex2 1.2
(compiled 2018.05.29 svn.r3508 for OlexSys, GUI svn.r5506)
;
_audit_update_record
;
2020-01-09 deposited with the CCDC.	2020-04-20 downloaded from the CCDC.
;
_cell_angle_alpha 88.106(2)
_cell_angle_beta 88.243(2)
_cell_angle_gamma 85.866(2)
_cell_formula_units_Z 2
_cell_length_a 8.9259(2)
_cell_length_b 13.5150(3)
_cell_length_c 19.0721(5)
_cell_measurement_reflns_used 13090
_cell_measurement_temperature 170.00(10)
_cell_measurement_theta_max 28.9440
_cell_measurement_theta_min 3.5180
_cell_volume 2292.57(9)
_computing_cell_refinement 'CrysAlisPro 1.171.39.45i (Rigaku OD, 2018)'
_computing_data_collection 'CrysAlisPro 1.171.39.45i (Rigaku OD, 2018)'
_computing_data_reduction 'CrysAlisPro 1.171.39.45i (Rigaku OD, 2018)'
_computing_molecular_graphics 'Olex2 (Dolomanov et al., 2009)'
_computing_publication_material 'Olex2 (Dolomanov et al., 2009)'
_computing_structure_refinement 'ShelXL (Sheldrick, 2015)'
_computing_structure_solution 'olex2.solve (Bourhis et al., 2015)'
_diffrn_ambient_environment N~2~
_diffrn_ambient_temperature 170.00(10)
_diffrn_detector 'CCD plate'
_diffrn_measured_fraction_theta_full 0.997
_diffrn_measured_fraction_theta_max 0.879
_diffrn_measurement_details
;
List of Runs (angles in degrees, time in seconds):

  # Type    Start    End  Width  t~exp~   \w     \q     \k     \f   Frames
#--------------------------------------------------------------------------
  1  \w    -61.00 -35.00   0.50   10.00    --    5.00  45.00 171.70   52
  2  \w   -103.00 -12.00   0.50   10.00    --  -14.80  45.00 165.68  182
  3  \w    -32.00  -6.00   0.50   10.00    --  -14.80  45.00  90.00   52
  4  \w     -1.00  27.00   0.50   10.00    --  -14.80  45.00  60.00   56
  5  \w   -104.00  74.00   0.50   10.00    --  -14.80  45.00 120.00  356
  6  \w    -84.00 -59.00   0.50   10.00    --  -14.80  45.00  90.00   50
  7  \w    -86.00 -60.00   0.50   10.00    --  -14.80  45.00  60.00   52
  8  \w      1.00  27.00   0.50   10.00    --  -14.80  45.00  90.00   52
  9  \w      4.00  74.00   0.50   10.00    --  -14.80  45.00 -15.95  140
 10  \w    -19.00  57.00   0.50   10.00    --  -14.80  45.00  30.00  152
 11  \w    -55.00  73.00   0.50   10.00    --  -14.80  45.00 179.14  256
;
_diffrn_measurement_device 'four-circle diffractometer'
_diffrn_measurement_device_type 'XtaLAB AFC10 (RCD3): fixed-chi single'
_diffrn_measurement_method '\w scans'
_diffrn_orient_matrix_type 'CrysAlisPro convention (1999,Acta A55,543-557)'
_diffrn_orient_matrix_UB_11 0.0751037000
_diffrn_orient_matrix_UB_12 -0.0110416000
_diffrn_orient_matrix_UB_13 0.0104396000
_diffrn_orient_matrix_UB_21 0.0173695000
_diffrn_orient_matrix_UB_22 -0.0231028000
_diffrn_orient_matrix_UB_23 -0.0323933000
_diffrn_orient_matrix_UB_31 0.0202617000
_diffrn_orient_matrix_UB_32 0.0459978000
_diffrn_orient_matrix_UB_33 -0.0150814000
_diffrn_radiation_monochromator mirror
_diffrn_radiation_probe x-ray
_diffrn_radiation_type MoK\a
_diffrn_radiation_wavelength 0.71073
_diffrn_reflns_av_R_equivalents 0.0440
_diffrn_reflns_av_unetI/netI 0.0562
_diffrn_reflns_Laue_measured_fraction_full 0.997
_diffrn_reflns_Laue_measured_fraction_max 0.879
_diffrn_reflns_limit_h_max 12
_diffrn_reflns_limit_h_min -12
_diffrn_reflns_limit_k_max 14
_diffrn_reflns_limit_k_min -19
_diffrn_reflns_limit_l_max 26
_diffrn_reflns_limit_l_min -26
_diffrn_reflns_number 42040
_diffrn_reflns_point_group_measured_fraction_full 0.997
_diffrn_reflns_point_group_measured_fraction_max 0.879
_diffrn_reflns_theta_full 25.242
_diffrn_reflns_theta_max 30.717
_diffrn_reflns_theta_min 3.477
_diffrn_source 'Rotating-anode X-ray tube'
_diffrn_source_type 'Rigaku (Mo) X-ray Source'
_exptl_absorpt_coefficient_mu 0.993
_exptl_absorpt_correction_T_max 1.00000
_exptl_absorpt_correction_T_min 0.89398
_exptl_absorpt_correction_type multi-scan
_exptl_absorpt_process_details
;
CrysAlisPro 1.171.39.45i (Rigaku Oxford Diffraction, 2018)
Empirical absorption correction using spherical harmonics,
 implemented in SCALE3 ABSPACK scaling algorithm.
;
_exptl_crystal_colour brown
_exptl_crystal_colour_primary brown
_exptl_crystal_density_diffrn 1.328
_exptl_crystal_description needle
_exptl_crystal_F_000 901
_exptl_crystal_size_max 0.28
_exptl_crystal_size_mid 0.2
_exptl_crystal_size_min 0.11
_refine_diff_density_max 0.381
_refine_diff_density_min -0.477
_refine_diff_density_rms 0.064
_refine_ls_extinction_method none
_refine_ls_goodness_of_fit_ref 1.051
_refine_ls_hydrogen_treatment constr
_refine_ls_matrix_type full
_refine_ls_number_parameters 545
_refine_ls_number_reflns 12534
_refine_ls_number_restraints 0
_refine_ls_restrained_S_all 1.051
_refine_ls_R_factor_all 0.0644
_refine_ls_R_factor_gt 0.0386
_refine_ls_shift/su_max 0.001
_refine_ls_shift/su_mean 0.000
_refine_ls_structure_factor_coef Fsqd
_refine_ls_weighting_details 'w=1/[\s^2^(Fo^2^)+(0.0358P)^2^+0.2758P] where P=(Fo^2^+2Fc^2^)/3'
_refine_ls_weighting_scheme calc
_refine_ls_wR_factor_gt 0.0839
_refine_ls_wR_factor_ref 0.0914
_reflns_Friedel_coverage 0.000
_reflns_number_gt 9018
_reflns_number_total 12534
_reflns_threshold_expression 'I > 2\s(I)'
_cod_data_source_file d0nj00942c2.cif
_cod_data_source_block Co3
_cod_depositor_comments
;Adding full bibliography for 7059515--7059517.cif.

 Adding full bibliography for 7059515--7059517.cif.
;
_cod_original_formula_sum 'C50 H0.50 Cl4 Co2 N4'
_cod_database_code 7059517
_shelx_shelxl_version_number 2017/1
_chemical_oxdiff_usercomment 'C N H Co Cl'
_shelx_space_group_comment
;
The symmetry employed for this shelxl refinement is uniquely defined
by the following loop, which should always be used as a source of
symmetry information in preference to the above space-group names.
They are only intended as comments.
;
_reflns_odcompleteness_completeness 99.75
_reflns_odcompleteness_iscentric 1
_reflns_odcompleteness_theta 27.82
_olex2_refinement_description
;
;
_platon_squeeze_void_probe_radius 1.20
_olex2_submission_special_instructions 'No special instructions were received'
_oxdiff_exptl_absorpt_empirical_details
;
Empirical correction (ABSPACK) includes:
- Absorption correction using spherical harmonics
- Frame scaling
;
_oxdiff_exptl_absorpt_empirical_full_max 1.212
_oxdiff_exptl_absorpt_empirical_full_min 0.833

loop_
_space_group_symop_operation_xyz
'x, y, z'
'-x, -y, -z'

loop_
_atom_site_label
_atom_site_type_symbol
_atom_site_fract_x
_atom_site_fract_y
_atom_site_fract_z
_atom_site_U_iso_or_equiv
_atom_site_adp_type
_atom_site_occupancy
_atom_site_site_symmetry_order
_atom_site_calc_flag
_atom_site_refinement_flags_posn
_atom_site_refinement_flags_adp
_atom_site_refinement_flags_occupancy
_atom_site_disorder_assembly
_atom_site_disorder_group
Co1 Co 0.05850(3) 0.51551(2) 0.91343(2) 0.02148(7) Uani 1 1 d . . . . .
Co2 Co 0.58872(3) 0.87890(2) 0.50433(2) 0.02696(7) Uani 1 1 d . . . . .
Cl2 Cl 0.16801(5) 0.52537(3) 1.02398(2) 0.02701(10) Uani 1 1 d . . . . .
Cl1 Cl -0.04922(6) 0.64033(3) 0.84556(2) 0.03238(11) Uani 1 1 d . . . . .
Cl4 Cl 0.65959(6) 1.04107(4) 0.47690(3) 0.03788(13) Uani 1 1 d . . . . .
Cl3 Cl 0.54170(8) 0.76096(4) 0.42763(3) 0.04854(15) Uani 1 1 d . . . . .
N1 N 0.28042(17) 0.52917(11) 0.87229(7) 0.0238(3) Uani 1 1 d . . . . .
N3 N 0.61770(17) 0.80955(10) 0.60242(7) 0.0235(3) Uani 1 1 d . . . . .
N2 N 0.10312(17) 0.38555(10) 0.85885(7) 0.0222(3) Uani 1 1 d . . . . .
N4 N 0.82082(19) 0.83462(11) 0.50460(8) 0.0288(4) Uani 1 1 d . . . . .
C33 C 0.4931(2) 0.79266(13) 0.64953(9) 0.0250(4) Uani 1 1 d . . . . .
C8 C -0.0104(2) 0.31895(12) 0.84569(9) 0.0233(4) Uani 1 1 d . . . . .
C6 C 0.2360(2) 0.37007(13) 0.83123(9) 0.0255(4) Uani 1 1 d . . . . .
C9 C -0.0873(2) 0.33253(13) 0.78144(9) 0.0243(4) Uani 1 1 d . . . . .
C45 C 0.6556(2) 0.95788(13) 0.72838(10) 0.0268(4) Uani 1 1 d . . . . .
C39 C 0.3059(2) 0.68387(14) 0.69543(10) 0.0302(4) Uani 1 1 d . . . . .
C5 C 0.3417(2) 0.44698(13) 0.84152(9) 0.0248(4) Uani 1 1 d . . . . .
C17 C -0.0472(2) 0.24785(13) 0.89561(9) 0.0255(4) Uani 1 1 d . . . . .
C30 C 0.8694(2) 0.78979(13) 0.56405(10) 0.0279(4) Uani 1 1 d . . . . .
C43 C 0.5087(2) 0.96699(13) 0.68975(10) 0.0265(4) Uani 1 1 d . . . . .
H43 H 0.533437 0.982948 0.640438 0.032 Uiso 1 1 calc R . . . .
C42 C 0.4366(2) 0.86820(13) 0.69174(9) 0.0259(4) Uani 1 1 d . . . . .
C14 C -0.1993(2) 0.26691(13) 0.76708(9) 0.0270(4) Uani 1 1 d . . . . .
C31 C 0.7505(2) 0.77471(13) 0.61808(9) 0.0266(4) Uani 1 1 d . . . . .
C1 C 0.3672(2) 0.60348(15) 0.88138(10) 0.0325(4) Uani 1 1 d . . . . .
H1 H 0.324541 0.660403 0.902324 0.039 Uiso 1 1 calc R . . . .
C20 C 0.1872(2) 0.18744(14) 0.95757(10) 0.0287(4) Uani 1 1 d . . . . .
C44 C 0.4046(2) 1.05328(14) 0.71692(11) 0.0340(5) Uani 1 1 d . . . . .
H44A H 0.387689 1.044306 0.766606 0.051 Uiso 1 1 calc GR . . . .
H44B H 0.310364 1.054988 0.693779 0.051 Uiso 1 1 calc GR . . . .
H44C H 0.450374 1.114610 0.707408 0.051 Uiso 1 1 calc GR . . . .
C16 C -0.1579(2) 0.18393(13) 0.87894(10) 0.0300(4) Uani 1 1 d . . . . .
H16 H -0.182465 0.134521 0.911496 0.036 Uiso 1 1 calc R . . . .
C50 C 0.7878(2) 0.98462(15) 0.69564(11) 0.0347(5) Uani 1 1 d . . . . .
H50 H 0.786558 1.009290 0.649544 0.042 Uiso 1 1 calc R . . . .
C18 C 0.0312(2) 0.23830(13) 0.96533(10) 0.0276(4) Uani 1 1 d . . . . .
H18 H 0.043434 0.305855 0.980297 0.033 Uiso 1 1 calc R . . . .
C34 C 0.4294(2) 0.69950(13) 0.64913(10) 0.0275(4) Uani 1 1 d . . . . .
C7 C 0.2879(2) 0.28160(14) 0.78927(11) 0.0353(5) Uani 1 1 d . . . . .
H7A H 0.207014 0.238923 0.786229 0.053 Uiso 1 1 calc GR . . . .
H7B H 0.371067 0.245985 0.811771 0.053 Uiso 1 1 calc GR . . . .
H7C H 0.318739 0.303194 0.742942 0.053 Uiso 1 1 calc GR . . . .
C41 C 0.3126(2) 0.84982(15) 0.73698(10) 0.0317(4) Uani 1 1 d . . . . .
H41 H 0.272718 0.899979 0.765735 0.038 Uiso 1 1 calc R . . . .
C4 C 0.4916(2) 0.43886(16) 0.82056(11) 0.0369(5) Uani 1 1 d . . . . .
H4 H 0.532703 0.381400 0.799787 0.044 Uiso 1 1 calc R . . . .
C40 C 0.2498(2) 0.76085(14) 0.73968(10) 0.0329(5) Uani 1 1 d . . . . .
H40 H 0.169647 0.750633 0.770756 0.039 Uiso 1 1 calc R . . . .
C35 C 0.4818(3) 0.62228(14) 0.60387(11) 0.0344(5) Uani 1 1 d . . . . .
H35 H 0.561476 0.631876 0.572382 0.041 Uiso 1 1 calc R . . . .
C10 C -0.0603(2) 0.41024(14) 0.73212(10) 0.0315(4) Uani 1 1 d . . . . .
H10 H 0.011870 0.454218 0.740914 0.038 Uiso 1 1 calc R . . . .
C46 C 0.6606(2) 0.92206(14) 0.79762(10) 0.0321(4) Uani 1 1 d . . . . .
H46 H 0.572729 0.903787 0.820449 0.039 Uiso 1 1 calc R . . . .
C47 C 0.7934(3) 0.91327(15) 0.83282(11) 0.0385(5) Uani 1 1 d . . . . .
H47 H 0.794793 0.889507 0.879141 0.046 Uiso 1 1 calc R . . . .
C3 C 0.5798(2) 0.51656(17) 0.83068(12) 0.0410(5) Uani 1 1 d . . . . .
H3 H 0.680871 0.512134 0.816872 0.049 Uiso 1 1 calc R . . . .
C15 C -0.2302(2) 0.19167(14) 0.81709(10) 0.0311(4) Uani 1 1 d . . . . .
H15 H -0.300834 0.146845 0.807740 0.037 Uiso 1 1 calc R . . . .
C12 C -0.2472(3) 0.35567(15) 0.65695(10) 0.0366(5) Uani 1 1 d . . . . .
H12 H -0.299526 0.363633 0.615482 0.044 Uiso 1 1 calc R . . . .
C13 C -0.2760(2) 0.28002(15) 0.70324(10) 0.0319(4) Uani 1 1 d . . . . .
H13 H -0.347305 0.236254 0.692717 0.038 Uiso 1 1 calc R . . . .
C11 C -0.1391(3) 0.42138(15) 0.67169(11) 0.0385(5) Uani 1 1 d . . . . .
H11 H -0.120663 0.473223 0.640044 0.046 Uiso 1 1 calc R . . . .
C19 C -0.0621(3) 0.18774(15) 1.02317(10) 0.0359(5) Uani 1 1 d . . . . .
H19A H -0.163679 0.216393 1.022953 0.054 Uiso 1 1 calc GR . . . .
H19B H -0.019815 0.197134 1.067944 0.054 Uiso 1 1 calc GR . . . .
H19C H -0.061192 0.118035 1.014810 0.054 Uiso 1 1 calc GR . . . .
C21 C 0.3121(3) 0.23408(17) 0.97601(11) 0.0399(5) Uani 1 1 d . . . . .
H21 H 0.300611 0.296898 0.994792 0.048 Uiso 1 1 calc R . . . .
C25 C 0.2074(3) 0.09266(14) 0.93119(11) 0.0360(5) Uani 1 1 d . . . . .
H25 H 0.124185 0.060032 0.918968 0.043 Uiso 1 1 calc R . . . .
C38 C 0.2402(3) 0.59130(15) 0.69635(12) 0.0386(5) Uani 1 1 d . . . . .
H38 H 0.159644 0.580166 0.726957 0.046 Uiso 1 1 calc R . . . .
C32 C 0.7904(3) 0.71987(15) 0.68508(10) 0.0357(5) Uani 1 1 d . . . . .
H32A H 0.701768 0.715338 0.714462 0.053 Uiso 1 1 calc GR . . . .
H32B H 0.862795 0.754720 0.708911 0.053 Uiso 1 1 calc GR . . . .
H32C H 0.832393 0.654334 0.674882 0.053 Uiso 1 1 calc GR . . . .
C26 C 0.9204(3) 0.84771(16) 0.45222(11) 0.0395(5) Uani 1 1 d . . . . .
H26 H 0.887250 0.879191 0.410866 0.047 Uiso 1 1 calc R . . . .
C2 C 0.5165(2) 0.60031(17) 0.86136(11) 0.0396(5) Uani 1 1 d . . . . .
H2 H 0.573403 0.653904 0.868496 0.048 Uiso 1 1 calc R . . . .
C24 C 0.3501(3) 0.04616(17) 0.92288(12) 0.0452(6) Uani 1 1 d . . . . .
H24 H 0.362245 -0.017577 0.905642 0.054 Uiso 1 1 calc R . . . .
C27 C 1.0700(3) 0.81674(16) 0.45662(13) 0.0444(6) Uani 1 1 d . . . . .
H27 H 1.135973 0.826363 0.418716 0.053 Uiso 1 1 calc R . . . .
C28 C 1.1201(3) 0.77190(17) 0.51708(14) 0.0480(6) Uani 1 1 d . . . . .
H28 H 1.220958 0.750686 0.521286 0.058 Uiso 1 1 calc R . . . .
C48 C 0.9248(3) 0.93971(16) 0.79940(12) 0.0417(5) Uani 1 1 d . . . . .
H48 H 1.014682 0.933695 0.823095 0.050 Uiso 1 1 calc R . . . .
C49 C 0.9222(3) 0.97507(16) 0.73076(12) 0.0426(5) Uani 1 1 d . . . . .
H49 H 1.010497 0.992523 0.707998 0.051 Uiso 1 1 calc R . . . .
C36 C 0.4160(3) 0.53400(15) 0.60628(12) 0.0410(5) Uani 1 1 d . . . . .
H36 H 0.452297 0.483708 0.576826 0.049 Uiso 1 1 calc R . . . .
C37 C 0.2948(3) 0.51830(15) 0.65244(12) 0.0439(6) Uani 1 1 d . . . . .
H37 H 0.251003 0.457875 0.653320 0.053 Uiso 1 1 calc R . . . .
C29 C 1.0190(3) 0.75826(17) 0.57230(12) 0.0445(6) Uani 1 1 d . . . . .
H29 H 1.050958 0.728328 0.614366 0.053 Uiso 1 1 calc R . . . .
C22 C 0.4545(3) 0.18783(19) 0.96671(13) 0.0510(6) Uani 1 1 d . . . . .
H22 H 0.538199 0.220196 0.978524 0.061 Uiso 1 1 calc R . . . .
C23 C 0.4728(3) 0.09407(19) 0.94003(13) 0.0506(6) Uani 1 1 d . . . . .
H23 H 0.568701 0.063442 0.933706 0.061 Uiso 1 1 calc R . . . .

loop_
_atom_site_aniso_label
_atom_site_aniso_U_11
_atom_site_aniso_U_22
_atom_site_aniso_U_33
_atom_site_aniso_U_23
_atom_site_aniso_U_13
_atom_site_aniso_U_12
Co1 0.01877(14) 0.02395(12) 0.02212(12) -0.00052(9) -0.00065(10) -0.00430(10)
Co2 0.02508(15) 0.02934(14) 0.02724(14) 0.00609(10) -0.00764(11) -0.00761(11)
Cl2 0.0188(2) 0.0386(2) 0.0244(2) 0.00063(17) -0.00132(17) -0.00722(19)
Cl1 0.0287(3) 0.0341(2) 0.0339(3) 0.00926(19) -0.0031(2) -0.0024(2)
Cl4 0.0239(3) 0.0338(3) 0.0561(3) 0.0144(2) -0.0072(2) -0.0079(2)
Cl3 0.0623(4) 0.0470(3) 0.0398(3) -0.0024(2) -0.0189(3) -0.0201(3)
N1 0.0192(8) 0.0286(8) 0.0242(8) -0.0018(6) 0.0002(6) -0.0066(6)
N3 0.0213(8) 0.0241(7) 0.0251(8) 0.0017(6) -0.0017(6) -0.0027(6)
N2 0.0202(8) 0.0237(7) 0.0232(7) 0.0019(6) -0.0021(6) -0.0051(6)
N4 0.0262(9) 0.0309(8) 0.0296(8) 0.0026(6) 0.0000(7) -0.0057(7)
C33 0.0206(10) 0.0288(9) 0.0254(9) 0.0065(7) -0.0037(7) -0.0029(8)
C8 0.0189(9) 0.0231(8) 0.0286(9) -0.0053(7) -0.0009(7) -0.0043(7)
C6 0.0238(10) 0.0253(9) 0.0272(9) 0.0012(7) -0.0025(8) -0.0009(8)
C9 0.0222(10) 0.0253(9) 0.0258(9) -0.0043(7) 0.0001(7) -0.0024(8)
C45 0.0265(11) 0.0226(9) 0.0317(10) -0.0023(7) -0.0034(8) -0.0027(8)
C39 0.0272(11) 0.0318(10) 0.0323(10) 0.0104(8) -0.0065(8) -0.0096(8)
C5 0.0188(10) 0.0304(9) 0.0253(9) 0.0013(7) -0.0008(7) -0.0031(8)
C17 0.0227(10) 0.0235(9) 0.0303(10) -0.0017(7) -0.0005(8) -0.0015(8)
C30 0.0237(10) 0.0264(9) 0.0339(10) -0.0016(8) -0.0043(8) -0.0029(8)
C43 0.0261(11) 0.0253(9) 0.0283(10) 0.0010(7) 0.0000(8) -0.0035(8)
C42 0.0228(10) 0.0266(9) 0.0283(10) 0.0058(7) -0.0041(8) -0.0031(8)
C14 0.0231(10) 0.0287(9) 0.0299(10) -0.0083(7) -0.0005(8) -0.0037(8)
C31 0.0274(11) 0.0255(9) 0.0271(9) -0.0008(7) -0.0044(8) -0.0015(8)
C1 0.0304(12) 0.0340(10) 0.0346(11) -0.0040(8) 0.0023(9) -0.0118(9)
C20 0.0272(11) 0.0324(10) 0.0260(10) 0.0071(7) -0.0032(8) -0.0012(8)
C44 0.0329(12) 0.0291(10) 0.0396(11) 0.0002(8) -0.0020(9) 0.0002(9)
C16 0.0305(11) 0.0259(9) 0.0342(10) 0.0013(8) 0.0013(9) -0.0086(8)
C50 0.0308(12) 0.0354(11) 0.0385(11) 0.0011(8) 0.0008(9) -0.0069(9)
C18 0.0261(11) 0.0273(9) 0.0300(10) 0.0007(7) -0.0035(8) -0.0056(8)
C34 0.0258(11) 0.0255(9) 0.0313(10) 0.0069(7) -0.0067(8) -0.0029(8)
C7 0.0325(12) 0.0323(10) 0.0411(12) -0.0077(9) 0.0042(9) -0.0025(9)
C41 0.0254(11) 0.0354(10) 0.0338(11) 0.0018(8) 0.0011(8) -0.0013(9)
C4 0.0245(11) 0.0407(11) 0.0456(12) -0.0040(9) 0.0035(9) -0.0024(9)
C40 0.0258(11) 0.0382(11) 0.0346(11) 0.0072(8) 0.0014(9) -0.0060(9)
C35 0.0347(12) 0.0297(10) 0.0389(11) 0.0036(8) -0.0020(9) -0.0061(9)
C10 0.0355(12) 0.0304(10) 0.0298(10) 0.0003(8) -0.0038(9) -0.0092(9)
C46 0.0282(11) 0.0329(10) 0.0349(11) 0.0005(8) -0.0008(9) -0.0003(9)
C47 0.0389(14) 0.0406(12) 0.0352(11) 0.0009(9) -0.0083(10) 0.0059(10)
C3 0.0189(11) 0.0558(14) 0.0489(13) 0.0000(10) 0.0033(9) -0.0087(10)
C15 0.0279(11) 0.0295(10) 0.0377(11) -0.0047(8) -0.0034(9) -0.0112(8)
C12 0.0377(13) 0.0443(12) 0.0283(10) -0.0049(9) -0.0091(9) -0.0009(10)
C13 0.0240(11) 0.0381(11) 0.0347(11) -0.0094(8) -0.0051(8) -0.0052(9)
C11 0.0479(15) 0.0356(11) 0.0326(11) 0.0038(8) -0.0064(10) -0.0061(10)
C19 0.0357(13) 0.0398(11) 0.0318(11) 0.0049(8) -0.0004(9) -0.0037(10)
C21 0.0336(13) 0.0451(12) 0.0416(12) 0.0027(9) -0.0076(10) -0.0056(10)
C25 0.0341(12) 0.0331(11) 0.0401(12) 0.0047(9) -0.0015(9) -0.0014(9)
C38 0.0362(13) 0.0358(11) 0.0445(12) 0.0132(9) -0.0053(10) -0.0128(10)
C32 0.0349(12) 0.0382(11) 0.0329(11) 0.0053(8) -0.0077(9) 0.0048(9)
C26 0.0389(14) 0.0422(12) 0.0371(12) 0.0036(9) 0.0071(10) -0.0063(10)
C2 0.0291(12) 0.0505(13) 0.0418(12) -0.0016(10) -0.0018(10) -0.0201(10)
C24 0.0469(16) 0.0430(12) 0.0431(13) 0.0054(10) 0.0049(11) 0.0094(11)
C27 0.0378(14) 0.0426(12) 0.0523(14) -0.0042(10) 0.0178(11) -0.0078(11)
C28 0.0239(12) 0.0489(13) 0.0708(17) -0.0046(12) 0.0058(12) -0.0014(10)
C48 0.0285(13) 0.0466(13) 0.0501(14) -0.0029(10) -0.0085(10) 0.0007(10)
C49 0.0286(12) 0.0457(13) 0.0543(14) -0.0019(10) 0.0000(10) -0.0080(10)
C36 0.0473(15) 0.0273(10) 0.0491(13) -0.0005(9) -0.0046(11) -0.0067(10)
C37 0.0493(15) 0.0299(11) 0.0543(14) 0.0089(10) -0.0086(12) -0.0169(10)
C29 0.0279(13) 0.0558(14) 0.0491(14) 0.0058(11) -0.0069(10) 0.0020(11)
C22 0.0272(13) 0.0665(17) 0.0597(16) 0.0110(12) -0.0093(11) -0.0088(12)
C23 0.0329(14) 0.0622(16) 0.0533(15) 0.0162(12) 0.0032(11) 0.0104(12)

loop_
_atom_type_symbol
_atom_type_description
_atom_type_scat_dispersion_real
_atom_type_scat_dispersion_imag
_atom_type_scat_source
C C 0.0033 0.0016 'International Tables Vol C Tables 4.2.6.8 and 6.1.1.4'
Cl Cl 0.1484 0.1585 'International Tables Vol C Tables 4.2.6.8 and 6.1.1.4'
Co Co 0.3494 0.9721 'International Tables Vol C Tables 4.2.6.8 and 6.1.1.4'
N N 0.0061 0.0033 'International Tables Vol C Tables 4.2.6.8 and 6.1.1.4'
H H 0.0000 0.0000 'International Tables Vol C Tables 4.2.6.8 and 6.1.1.4'

loop_
_geom_angle_atom_site_label_1
_geom_angle_atom_site_label_2
_geom_angle_atom_site_label_3
_geom_angle
_geom_angle_site_symmetry_1
_geom_angle_site_symmetry_3
_geom_angle_publ_flag
Cl2 Co1 Cl2 87.173(18) . 2_567 ?
Cl1 Co1 Cl2 128.34(2) . . ?
Cl1 Co1 Cl2 96.374(19) . 2_567 ?
N1 Co1 Cl2 84.83(4) . . ?
N1 Co1 Cl2 168.16(4) . 2_567 ?
N1 Co1 Cl1 95.43(4) . . ?
N2 Co1 Cl2 99.30(5) . 2_567 ?
N2 Co1 Cl2 117.82(4) . . ?
N2 Co1 Cl1 112.39(4) . . ?
N2 Co1 N1 76.89(6) . . ?
Cl4 Co2 Cl4 84.67(2) . 2_676 ?
Cl3 Co2 Cl4 101.28(2) . 2_676 ?
Cl3 Co2 Cl4 127.10(2) . . ?
N3 Co2 Cl4 99.34(4) . 2_676 ?
N3 Co2 Cl4 123.17(5) . . ?
N3 Co2 Cl3 107.79(4) . . ?
N3 Co2 N4 76.36(6) . . ?
N4 Co2 Cl4 166.25(5) . 2_676 ?
N4 Co2 Cl4 86.86(4) . . ?
N4 Co2 Cl3 92.48(5) . . ?
Co1 Cl2 Co1 92.827(18) . 2_567 ?
Co2 Cl4 Co2 95.33(2) . 2_676 ?
C5 N1 Co1 113.99(12) . . ?
C1 N1 Co1 127.03(13) . . ?
C1 N1 C5 118.44(17) . . ?
C33 N3 Co2 121.97(11) . . ?
C31 N3 Co2 117.92(13) . . ?
C31 N3 C33 119.90(15) . . ?
C8 N2 Co1 122.77(11) . . ?
C6 N2 Co1 117.22(13) . . ?
C6 N2 C8 119.75(15) . . ?
C30 N4 Co2 115.28(13) . . ?
C26 N4 Co2 126.48(14) . . ?
C26 N4 C30 118.24(18) . . ?
C42 C33 N3 119.05(16) . . ?
C42 C33 C34 122.44(18) . . ?
C34 C33 N3 118.48(16) . . ?
C9 C8 N2 117.61(15) . . ?
C17 C8 N2 120.41(16) . . ?
C17 C8 C9 121.91(17) . . ?
N2 C6 C5 116.39(16) . . ?
N2 C6 C7 124.77(18) . . ?
C5 C6 C7 118.83(17) . . ?
C14 C9 C8 118.55(16) . . ?
C10 C9 C8 122.91(18) . . ?
C10 C9 C14 118.51(17) . . ?
C50 C45 C43 120.90(17) . . ?
C50 C45 C46 118.35(19) . . ?
C46 C45 C43 120.76(18) . . ?
C34 C39 C38 119.26(19) . . ?
C40 C39 C34 119.46(18) . . ?
C40 C39 C38 121.3(2) . . ?
N1 C5 C6 114.69(16) . . ?
N1 C5 C4 121.15(18) . . ?
C4 C5 C6 124.15(17) . . ?
C8 C17 C16 117.51(17) . . ?
C8 C17 C18 120.88(17) . . ?
C16 C17 C18 121.60(16) . . ?
N4 C30 C31 114.53(17) . . ?
N4 C30 C29 121.74(19) . . ?
C29 C30 C31 123.70(18) . . ?
C45 C43 C42 110.70(14) . . ?
C45 C43 C44 111.06(16) . . ?
C42 C43 C44 113.69(17) . . ?
C33 C42 C43 120.28(17) . . ?
C33 C42 C41 117.78(17) . . ?
C41 C42 C43 121.92(16) . . ?
C15 C14 C9 118.75(17) . . ?
C15 C14 C13 122.45(19) . . ?
C13 C14 C9 118.81(17) . . ?
N3 C31 C30 115.85(16) . . ?
N3 C31 C32 124.98(18) . . ?
C30 C31 C32 119.17(17) . . ?
N1 C1 C2 123.26(19) . . ?
C21 C20 C18 120.95(18) . . ?
C21 C20 C25 118.63(19) . . ?
C25 C20 C18 120.41(19) . . ?
C15 C16 C17 122.54(18) . . ?
C45 C50 C49 120.8(2) . . ?
C17 C18 C19 112.73(17) . . ?
C20 C18 C17 111.51(15) . . ?
C20 C18 C19 111.52(15) . . ?
C33 C34 C35 123.29(19) . . ?
C39 C34 C33 118.02(17) . . ?
C39 C34 C35 118.67(18) . . ?
C40 C41 C42 121.94(18) . . ?
C3 C4 C5 119.54(19) . . ?
C41 C40 C39 120.32(19) . . ?
C36 C35 C34 120.4(2) . . ?
C11 C10 C9 120.8(2) . . ?
C47 C46 C45 121.0(2) . . ?
C46 C47 C48 120.0(2) . . ?
C2 C3 C4 119.0(2) . . ?
C16 C15 C14 120.59(19) . . ?
C13 C12 C11 120.10(19) . . ?
C12 C13 C14 121.09(19) . . ?
C10 C11 C12 120.71(19) . . ?
C20 C21 C22 120.3(2) . . ?
C24 C25 C20 120.8(2) . . ?
C37 C38 C39 120.4(2) . . ?
N4 C26 C27 122.9(2) . . ?
C3 C2 C1 118.6(2) . . ?
C23 C24 C25 119.9(2) . . ?
C28 C27 C26 119.1(2) . . ?
C27 C28 C29 119.0(2) . . ?
C49 C48 C47 119.8(2) . . ?
C48 C49 C50 120.0(2) . . ?
C35 C36 C37 120.8(2) . . ?
C38 C37 C36 120.4(2) . . ?
C28 C29 C30 119.0(2) . . ?
C23 C22 C21 120.4(2) . . ?
C24 C23 C22 120.0(2) . . ?

loop_
_geom_bond_atom_site_label_1
_geom_bond_atom_site_label_2
_geom_bond_distance
_geom_bond_site_symmetry_2
_geom_bond_publ_flag
Co1 Cl2 2.3626(5) . ?
Co1 Cl2 2.4056(5) 2_567 ?
Co1 Cl1 2.2680(5) . ?
Co1 N1 2.1263(16) . ?
Co1 N2 2.0789(14) . ?
Co2 Cl4 2.3624(5) . ?
Co2 Cl4 2.4170(6) 2_676 ?
Co2 Cl3 2.2683(6) . ?
Co2 N3 2.0794(14) . ?
Co2 N4 2.1146(17) . ?
N1 C5 1.347(2) . ?
N1 C1 1.330(2) . ?
N3 C33 1.435(2) . ?
N3 C31 1.283(2) . ?
N2 C8 1.436(2) . ?
N2 C6 1.289(2) . ?
N4 C30 1.337(2) . ?
N4 C26 1.333(3) . ?
C33 C42 1.378(3) . ?
C33 C34 1.419(3) . ?
C8 C9 1.423(2) . ?
C8 C17 1.380(3) . ?
C6 C5 1.475(3) . ?
C6 C7 1.498(2) . ?
C9 C14 1.422(3) . ?
C9 C10 1.415(3) . ?
C45 C43 1.519(3) . ?
C45 C50 1.383(3) . ?
C45 C46 1.392(3) . ?
C39 C34 1.415(3) . ?
C39 C40 1.415(3) . ?
C39 C38 1.419(3) . ?
C5 C4 1.383(3) . ?
C17 C16 1.409(3) . ?
C17 C18 1.519(3) . ?
C30 C31 1.477(3) . ?
C30 C29 1.384(3) . ?
C43 C42 1.522(3) . ?
C43 C44 1.532(2) . ?
C42 C41 1.414(3) . ?
C14 C15 1.407(3) . ?
C14 C13 1.415(3) . ?
C31 C32 1.496(3) . ?
C1 C2 1.373(3) . ?
C20 C18 1.513(3) . ?
C20 C21 1.380(3) . ?
C20 C25 1.389(3) . ?
C16 C15 1.359(3) . ?
C50 C49 1.388(3) . ?
C18 C19 1.534(3) . ?
C34 C35 1.420(3) . ?
C41 C40 1.362(3) . ?
C4 C3 1.379(3) . ?
C35 C36 1.366(3) . ?
C10 C11 1.367(3) . ?
C46 C47 1.377(3) . ?
C47 C48 1.382(3) . ?
C3 C2 1.369(3) . ?
C12 C13 1.362(3) . ?
C12 C11 1.398(3) . ?
C21 C22 1.384(3) . ?
C25 C24 1.386(3) . ?
C38 C37 1.368(3) . ?
C26 C27 1.374(3) . ?
C24 C23 1.365(4) . ?
C27 C28 1.358(3) . ?
C28 C29 1.382(3) . ?
C48 C49 1.379(3) . ?
C36 C37 1.397(3) . ?
C22 C23 1.378(4) . ?

loop_
_platon_squeeze_void_nr
_platon_squeeze_void_average_x
_platon_squeeze_void_average_y
_platon_squeeze_void_average_z
_platon_squeeze_void_volume
_platon_squeeze_void_count_electrons
_platon_squeeze_void_content
1 0.000 0.500 0.500 113 20 ' '
2 0.094 0.160 0.708 8 0 ' '
3 0.393 0.824 0.893 13 0 ' '
4 0.492 0.425 0.979 11 0 ' '
5 0.509 0.581 0.023 9 0 ' '
6 0.607 0.176 0.107 12 0 ' '
7 0.906 0.840 0.292 9 0 ' '
